data_4112565
loop_
_publ_author_name
'Denis A. Kissounko'
'Lawrence R. Sita'

_publ_section_title
;
 Nucleophilic Character of a Charge Neutral, High Oxidation State d0
 Zirconium Trimethylenemethane Complex
;
_journal_name_full 'Journal of the American Chemical Society'
_journal_page_first 5946
_journal_page_last 5947
_journal_paper_doi 10.1021/ja0493897
_journal_volume 126
_journal_year 2004
_chemical_formula_moiety 'C35 H48 N2 O Zr'
_chemical_formula_sum 'C35 H48 N2 O Zr'
_chemical_formula_weight 603.97
_chemical_name_systematic
; 
 ? 
;
_space_group_IT_number 14
_symmetry_cell_setting monoclinic
_symmetry_space_group_name_Hall '-P 2yn'
_symmetry_space_group_name_H-M 'P 1 21/n 1'
_atom_sites_solution_hydrogens geom
_atom_sites_solution_primary direct
_atom_sites_solution_secondary difmap
_audit_creation_method SHELXL-97
_cell_angle_alpha 90.00
_cell_angle_beta 113.8120(10)
_cell_angle_gamma 90.00
_cell_formula_units_Z 4
_cell_length_a 18.1831(6)
_cell_length_b 10.3071(4)
_cell_length_c 18.4641(6)
_cell_measurement_reflns_used 7905
_cell_measurement_temperature 173(2)
_cell_measurement_theta_max 59.979
_cell_measurement_theta_min 4.629
_cell_volume 3165.88(19)
_computing_cell_refinement 'Bruker SMART'
_computing_data_collection 'Bruker SMART'
_computing_data_reduction 'Bruker SAINT'
_computing_molecular_graphics 'Bruker SHELXTL'
_computing_publication_material 'Bruker SHELXTL'
_computing_structure_refinement 'SHELXL-97 (Sheldrick, 1997)'
_computing_structure_solution 'SHELXS-97 (Sheldrick, 1990)'
_diffrn_ambient_temperature 173(2)
_diffrn_measured_fraction_theta_full 0.998
_diffrn_measured_fraction_theta_max 0.998
_diffrn_measurement_device_type 'CCD area detector'
_diffrn_measurement_method 'phi and omega scans'
_diffrn_radiation_monochromator graphite
_diffrn_radiation_source 'fine-focus sealed tube'
_diffrn_radiation_type MoK\a
_diffrn_radiation_wavelength 0.71073
_diffrn_reflns_av_R_equivalents 0.0263
_diffrn_reflns_av_sigmaI/netI 0.0161
_diffrn_reflns_limit_h_max 25
_diffrn_reflns_limit_h_min -25
_diffrn_reflns_limit_k_max 14
_diffrn_reflns_limit_k_min -14
_diffrn_reflns_limit_l_max 25
_diffrn_reflns_limit_l_min -25
_diffrn_reflns_number 61103
_diffrn_reflns_theta_full 30.00
_diffrn_reflns_theta_max 30.00
_diffrn_reflns_theta_min 2.04
_diffrn_standards_decay_% 0
_exptl_absorpt_coefficient_mu 0.376
_exptl_absorpt_correction_T_max 0.9259
_exptl_absorpt_correction_T_min 0.8554
_exptl_absorpt_correction_type 'empirical, SADABS (multi-scan)'
_exptl_absorpt_process_details 'Blessing,R.H.(1995).Acta Cryst.,A51,33-38.'
_exptl_crystal_colour 'Light Green'
_exptl_crystal_density_diffrn 1.267
_exptl_crystal_density_meas 0
_exptl_crystal_description Block
_exptl_crystal_F_000 1280
_exptl_crystal_size_max 0.43
_exptl_crystal_size_mid 0.39
_exptl_crystal_size_min 0.21
_refine_diff_density_max 0.730
_refine_diff_density_min -0.370
_refine_diff_density_rms 0.053
_refine_ls_extinction_method none
_refine_ls_goodness_of_fit_ref 1.089
_refine_ls_hydrogen_treatment mixed
_refine_ls_matrix_type full
_refine_ls_number_parameters 547
_refine_ls_number_reflns 9224
_refine_ls_number_restraints 3
_refine_ls_restrained_S_all 1.088
_refine_ls_R_factor_all 0.0361
_refine_ls_R_factor_gt 0.0270
_refine_ls_shift/su_max 0.002
_refine_ls_shift/su_mean 0.000
_refine_ls_structure_factor_coef Fsqd
_refine_ls_weighting_details 'calc w=1/[\s^2^(Fo^2^)+(0.0431P)^2^+0.9045P] where P=(Fo^2^+2Fc^2^)/3'
_refine_ls_weighting_scheme calc
_refine_ls_wR_factor_gt 0.0724
_refine_ls_wR_factor_ref 0.0789
_reflns_number_gt 7908
_reflns_number_total 9224
_reflns_threshold_expression >2sigma(I)
_cod_data_source_file ja0493897si20040203_025004.cif
_cod_data_source_block 983af
_cod_database_code 4112565

loop_
_symmetry_equiv_pos_as_xyz
'x, y, z'
'-x+1/2, y+1/2, -z+1/2'
'-x, -y, -z'
'x-1/2, -y-1/2, z-1/2'

loop_
_atom_site_label
_atom_site_type_symbol
_atom_site_fract_x
_atom_site_fract_y
_atom_site_fract_z
_atom_site_U_iso_or_equiv
_atom_site_adp_type
_atom_site_occupancy
_atom_site_symmetry_multiplicity
_atom_site_calc_flag
_atom_site_refinement_flags
Zr1 Zr 0.312943(6) 0.224067(11) 0.032454(6) 0.02202(4) Uani 1 1 d .
O1 O 0.21391(5) 0.13626(9) -0.03635(5) 0.02587(17) Uani 1 1 d .
N1 N 0.32486(7) 0.41718(11) 0.09158(6) 0.0287(2) Uani 1 1 d .
N2 N 0.28029(6) 0.41187(10) -0.03946(6) 0.0268(2) Uani 1 1 d .
CNT1 C 0.43275(4) 0.13787(7) 0.05096(5) 0.000 Uiso 0.00 1 d P
C1 C 0.44341(8) 0.22281(13) 0.01150(9) 0.0319(3) Uani 1 1 d .
C2 C 0.46866(8) 0.22438(13) 0.09464(9) 0.0312(3) Uani 1 1 d .
C3 C 0.44449(8) 0.10689(15) 0.11793(9) 0.0343(3) Uani 1 1 d .
C4 C 0.40356(9) 0.03185(14) 0.04825(10) 0.0374(3) Uani 1 1 d .
C5 C 0.40364(8) 0.10340(15) -0.01750(9) 0.0358(3) Uani 1 1 d .
C6 C 0.46211(11) 0.3273(2) -0.03581(13) 0.0509(4) Uani 1 1 d .
H6A H 0.4354(16) 0.309(3) -0.0924(17) 0.079(8) Uiso 1 1 d .
H6B H 0.5201(16) 0.338(3) -0.0197(15) 0.077(7) Uiso 1 1 d .
H6C H 0.4415(18) 0.409(3) -0.0281(18) 0.099(10) Uiso 1 1 d .
C7 C 0.51948(10) 0.3280(2) 0.15009(12) 0.0476(4) Uani 1 1 d .
H7A H 0.5069(15) 0.330(2) 0.1994(15) 0.072(7) Uiso 1 1 d .
H7B H 0.5080(15) 0.410(3) 0.1226(14) 0.070(7) Uiso 1 1 d .
H7C H 0.5802(16) 0.308(3) 0.1712(14) 0.073(7) Uiso 1 1 d .
C8 C 0.46767(11) 0.0655(2) 0.20250(12) 0.0532(5) Uani 1 1 d .
H8A H 0.5235(15) 0.047(2) 0.2261(14) 0.064(6) Uiso 1 1 d .
H8B H 0.4369(16) -0.016(3) 0.2036(16) 0.091(9) Uiso 1 1 d .
H8C H 0.4542(16) 0.131(3) 0.2328(16) 0.085(9) Uiso 1 1 d .
C9 C 0.36976(15) -0.10232(18) 0.0445(2) 0.0653(6) Uani 1 1 d .
H9A H 0.322(3) -0.117(4) -0.004(3) 0.156(17) Uiso 1 1 d .
H9B H 0.357(2) -0.116(4) 0.088(2) 0.130(14) Uiso 1 1 d .
H9C H 0.4035(19) -0.163(3) 0.0434(17) 0.098(10) Uiso 1 1 d .
C10 C 0.37304(12) 0.0547(3) -0.10143(12) 0.0575(5) Uani 1 1 d .
H10A H 0.4110(16) 0.004(3) -0.1101(15) 0.082(8) Uiso 1 1 d .
H10B H 0.3621(17) 0.132(3) -0.1423(18) 0.095(9) Uiso 1 1 d .
H10C H 0.3251(18) 0.001(3) -0.1164(16) 0.088(9) Uiso 1 1 d .
C11 C 0.28436(7) 0.48003(12) 0.02359(8) 0.0276(2) Uani 1 1 d .
C12 C 0.24194(10) 0.60848(15) 0.01705(10) 0.0392(3) Uani 1 1 d .
H12A H 0.1873(17) 0.598(3) 0.0126(16) 0.086(8) Uiso 1 1 d .
H12B H 0.2407(14) 0.651(2) -0.0262(15) 0.067(7) Uiso 1 1 d .
H12C H 0.2648(14) 0.656(2) 0.0618(14) 0.061(6) Uiso 1 1 d .
C13 C 0.34301(9) 0.46830(14) 0.17130(8) 0.0336(3) Uani 1 1 d .
H13 H 0.3718(9) 0.3958(16) 0.2071(9) 0.027(4) Uiso 1 1 d .
C14 C 0.40104(10) 0.58374(18) 0.19292(11) 0.0431(3) Uani 1 1 d .
H14A H 0.4454(14) 0.566(2) 0.1812(13) 0.057(6) Uiso 1 1 d .
H14B H 0.4222(13) 0.604(2) 0.2490(13) 0.056(6) Uiso 1 1 d .
H14C H 0.3759(15) 0.659(3) 0.1656(15) 0.075(8) Uiso 1 1 d .
C15 C 0.26904(11) 0.4983(2) 0.18846(12) 0.0472(4) Uani 1 1 d .
H15A H 0.2470(15) 0.583(3) 0.1702(14) 0.074(7) Uiso 1 1 d .
H15B H 0.2859(14) 0.497(2) 0.2447(14) 0.063(6) Uiso 1 1 d .
H15C H 0.2295(15) 0.433(2) 0.1655(14) 0.067(7) Uiso 1 1 d .
C16 C 0.23312(8) 0.45855(13) -0.12056(8) 0.0306(3) Uani 1 1 d .
H16 H 0.1842(10) 0.4977(17) -0.1238(10) 0.032(4) Uiso 1 1 d .
C17 C 0.28132(11) 0.55798(17) -0.14549(11) 0.0421(3) Uani 1 1 d .
H17A H 0.2960(12) 0.629(2) -0.1106(12) 0.052(6) Uiso 1 1 d .
H17B H 0.2504(14) 0.585(2) -0.1974(14) 0.060(6) Uiso 1 1 d .
H17C H 0.3295(13) 0.522(2) -0.1459(12) 0.046(5) Uiso 1 1 d .
C18 C 0.20882(11) 0.34460(16) -0.17767(9) 0.0399(3) Uani 1 1 d .
H18A H 0.1795(11) 0.3723(19) -0.2330(11) 0.044(5) Uiso 1 1 d .
H18B H 0.1727(13) 0.2849(19) -0.1667(12) 0.043(5) Uiso 1 1 d .
H18C H 0.2542(13) 0.299(2) -0.1753(12) 0.046(5) Uiso 1 1 d .
C19 C 0.14064(7) 0.07709(12) -0.04399(7) 0.0256(2) Uani 1 1 d .
C20 C 0.07208(7) 0.17733(13) -0.07299(7) 0.0269(2) Uani 1 1 d .
C21 C 0.08768(9) 0.30852(15) -0.05357(9) 0.0342(3) Uani 1 1 d .
H21 H 0.1400(12) 0.3387(19) -0.0285(11) 0.042(5) Uiso 1 1 d .
C22 C 0.02574(10) 0.39840(16) -0.07171(10) 0.0402(3) Uani 1 1 d .
H22 H 0.0388(12) 0.488(2) -0.0582(12) 0.050(5) Uiso 1 1 d .
C23 C -0.05358(10) 0.35918(17) -0.11030(10) 0.0418(3) Uani 1 1 d .
H23 H -0.0910(13) 0.416(2) -0.1214(12) 0.053(6) Uiso 1 1 d .
C24 C -0.07043(9) 0.22969(17) -0.13066(10) 0.0399(3) Uani 1 1 d .
H24 H -0.1246(14) 0.201(2) -0.1568(13) 0.056(6) Uiso 1 1 d .
C25 C -0.00823(8) 0.13974(15) -0.11233(8) 0.0331(3) Uani 1 1 d .
H25 H -0.0209(11) 0.051(2) -0.1256(11) 0.044(5) Uiso 1 1 d .
C26 C 0.12311(7) -0.03725(13) -0.10183(8) 0.0279(2) Uani 1 1 d .
C27 C 0.14626(9) -0.02938(15) -0.16513(9) 0.0358(3) Uani 1 1 d .
H27 H 0.1720(11) 0.048(2) -0.1712(11) 0.043(5) Uiso 1 1 d .
C28 C 0.13156(11) -0.13164(17) -0.21856(11) 0.0440(3) Uani 1 1 d .
H28 H 0.1508(13) -0.125(2) -0.2605(13) 0.061(6) Uiso 1 1 d .
C29 C 0.09223(11) -0.24211(16) -0.21052(11) 0.0428(4) Uani 1 1 d .
H29 H 0.0830(13) -0.311(2) -0.2464(12) 0.051(5) Uiso 1 1 d .
C30 C 0.06824(10) -0.25085(15) -0.14891(10) 0.0398(3) Uani 1 1 d .
H30 H 0.0383(12) -0.325(2) -0.1443(11) 0.047(5) Uiso 1 1 d .
C31 C 0.08396(8) -0.14961(13) -0.09428(9) 0.0337(3) Uani 1 1 d .
H31 H 0.0688(10) -0.1547(17) -0.0522(10) 0.033(4) Uiso 1 1 d .
C32 C 0.15142(8) 0.02950(14) 0.03983(8) 0.0310(3) Uani 1 1 d .
H32A H 0.0988(11) 0.0004(18) 0.0376(10) 0.039(5) Uiso 1 1 d .
H32B H 0.1868(11) -0.0516(18) 0.0537(11) 0.039(5) Uiso 1 1 d .
C33 C 0.18927(8) 0.12935(14) 0.10449(8) 0.0316(3) Uani 1 1 d .
C34 C 0.14208(10) 0.19572(18) 0.13103(10) 0.0420(3) Uani 1 1 d .
H34A H 0.1629(14) 0.257(2) 0.1735(14) 0.055(6) Uiso 1 1 d .
H34B H 0.0843(13) 0.181(2) 0.1087(12) 0.047(5) Uiso 1 1 d .
C35 C 0.27823(8) 0.14418(15) 0.13340(8) 0.0316(3) Uani 1 1 d .
H35A H 0.2987(13) 0.193(2) 0.1769(12) 0.049(5) Uiso 1 1 d .
H35B H 0.3008(10) 0.0546(18) 0.1411(10) 0.033(4) Uiso 1 1 d .

loop_
_atom_site_aniso_label
_atom_site_aniso_U_11
_atom_site_aniso_U_22
_atom_site_aniso_U_33
_atom_site_aniso_U_23
_atom_site_aniso_U_13
_atom_site_aniso_U_12
Zr1 0.01807(6) 0.02247(7) 0.02448(7) 0.00128(4) 0.00753(4) -0.00003(4)
O1 0.0211(4) 0.0291(4) 0.0269(4) 0.0017(3) 0.0092(3) -0.0049(3)
N1 0.0263(5) 0.0278(5) 0.0285(5) -0.0016(4) 0.0073(4) 0.0016(4)
N2 0.0255(5) 0.0249(5) 0.0281(5) 0.0028(4) 0.0089(4) 0.0000(4)
C1 0.0227(6) 0.0358(7) 0.0398(7) 0.0067(5) 0.0152(5) 0.0051(5)
C2 0.0191(5) 0.0328(7) 0.0395(7) 0.0004(5) 0.0093(5) 0.0027(5)
C3 0.0252(6) 0.0372(7) 0.0397(7) 0.0104(6) 0.0123(5) 0.0095(5)
C4 0.0291(6) 0.0258(6) 0.0584(9) 0.0017(6) 0.0189(6) 0.0043(5)
C5 0.0258(6) 0.0418(8) 0.0401(7) -0.0061(6) 0.0137(5) 0.0063(5)
C6 0.0364(8) 0.0592(11) 0.0651(12) 0.0237(9) 0.0289(8) 0.0070(8)
C7 0.0258(7) 0.0506(10) 0.0571(10) -0.0106(8) 0.0072(7) -0.0043(7)
C8 0.0376(8) 0.0727(13) 0.0462(9) 0.0279(9) 0.0138(7) 0.0193(9)
C9 0.0582(12) 0.0236(7) 0.121(2) -0.0031(10) 0.0438(14) -0.0003(8)
C10 0.0419(9) 0.0795(15) 0.0501(10) -0.0230(10) 0.0177(8) 0.0080(9)
C11 0.0218(5) 0.0240(5) 0.0337(6) -0.0005(5) 0.0076(5) -0.0030(4)
C12 0.0421(8) 0.0263(6) 0.0417(8) -0.0016(6) 0.0091(6) 0.0065(6)
C13 0.0323(6) 0.0340(7) 0.0301(6) -0.0058(5) 0.0080(5) -0.0011(5)
C14 0.0363(8) 0.0426(8) 0.0435(8) -0.0133(7) 0.0090(7) -0.0081(7)
C15 0.0452(9) 0.0523(10) 0.0487(9) -0.0151(8) 0.0237(8) -0.0063(8)
C16 0.0284(6) 0.0307(6) 0.0302(6) 0.0069(5) 0.0091(5) 0.0010(5)
C17 0.0448(8) 0.0372(8) 0.0445(9) 0.0126(7) 0.0181(7) -0.0018(7)
C18 0.0453(8) 0.0416(8) 0.0291(7) 0.0021(6) 0.0112(6) -0.0050(7)
C19 0.0210(5) 0.0266(5) 0.0283(6) 0.0028(4) 0.0090(4) -0.0040(4)
C20 0.0232(5) 0.0319(6) 0.0275(6) -0.0002(5) 0.0123(4) -0.0029(5)
C21 0.0280(6) 0.0333(7) 0.0418(7) 0.0013(6) 0.0144(6) -0.0020(5)
C22 0.0393(8) 0.0328(7) 0.0523(9) 0.0035(6) 0.0225(7) 0.0041(6)
C23 0.0340(7) 0.0471(9) 0.0461(8) 0.0083(7) 0.0179(6) 0.0118(6)
C24 0.0251(6) 0.0518(9) 0.0400(8) 0.0003(6) 0.0102(6) 0.0021(6)
C25 0.0270(6) 0.0370(7) 0.0329(6) -0.0009(5) 0.0097(5) -0.0025(5)
C26 0.0207(5) 0.0269(6) 0.0322(6) 0.0013(5) 0.0068(5) -0.0008(4)
C27 0.0355(7) 0.0332(7) 0.0407(7) -0.0048(6) 0.0173(6) -0.0076(6)
C28 0.0450(8) 0.0444(8) 0.0468(8) -0.0121(7) 0.0230(7) -0.0058(7)
C29 0.0387(8) 0.0330(7) 0.0502(9) -0.0095(6) 0.0111(7) 0.0015(6)
C30 0.0342(7) 0.0261(6) 0.0484(9) 0.0027(6) 0.0054(6) -0.0032(5)
C31 0.0294(6) 0.0296(6) 0.0380(7) 0.0042(5) 0.0094(5) -0.0037(5)
C32 0.0280(6) 0.0346(6) 0.0300(6) 0.0066(5) 0.0115(5) -0.0058(5)
C33 0.0304(6) 0.0381(7) 0.0269(6) 0.0061(5) 0.0122(5) -0.0030(5)
C34 0.0377(8) 0.0529(9) 0.0420(8) -0.0001(7) 0.0229(7) -0.0045(7)
C35 0.0282(6) 0.0387(7) 0.0259(6) 0.0024(5) 0.0090(5) -0.0021(5)

loop_
_atom_type_symbol
_atom_type_description
_atom_type_scat_dispersion_real
_atom_type_scat_dispersion_imag
_atom_type_scat_source
C C 0.0033 0.0016 'International Tables Vol C Tables 4.2.6.8 and 6.1.1.4'
H H 0.0000 0.0000 'International Tables Vol C Tables 4.2.6.8 and 6.1.1.4'
N N 0.0061 0.0033 'International Tables Vol C Tables 4.2.6.8 and 6.1.1.4'
O O 0.0106 0.0060 'International Tables Vol C Tables 4.2.6.8 and 6.1.1.4'
Zr Zr -2.9673 0.5597 'International Tables Vol C Tables 4.2.6.8 and 6.1.1.4'

loop_
_geom_angle_atom_site_label_1
_geom_angle_atom_site_label_2
_geom_angle_atom_site_label_3
_geom_angle
O1 Zr1 N1 127.62(4)
O1 Zr1 CNT1 119.83(3)
N1 Zr1 CNT1 112.36(3)
O1 Zr1 N2 93.40(4)
N1 Zr1 N2 58.77(4)
CNT1 Zr1 N2 115.57(3)
O1 Zr1 C35 83.17(4)
N1 Zr1 C35 85.91(5)
CNT1 Zr1 C35 107.20(4)
N2 Zr1 C35 131.97(5)
O1 Zr1 C4 95.68(4)
N1 Zr1 C4 135.51(5)
CNT1 Zr1 C4 28.63(3)
N2 Zr1 C4 137.57(5)
C35 Zr1 C4 90.30(5)
O1 Zr1 C5 95.79(4)
N1 Zr1 C5 131.98(5)
CNT1 Zr1 C5 28.69(3)
N2 Zr1 C5 105.09(5)
C35 Zr1 C5 122.94(5)
C4 Zr1 C5 32.78(5)
O1 Zr1 C1 124.55(4)
N1 Zr1 C1 99.53(4)
CNT1 Zr1 C1 28.13(3)
N2 Zr1 C1 87.46(4)
C35 Zr1 C1 133.10(5)
C4 Zr1 C1 53.76(5)
C5 Zr1 C1 32.47(5)
O1 Zr1 C3 124.40(5)
N1 Zr1 C3 103.61(5)
CNT1 Zr1 C3 28.03(3)
N2 Zr1 C3 135.46(4)
C35 Zr1 C3 80.19(5)
C4 Zr1 C3 32.52(5)
C5 Zr1 C3 53.78(5)
C1 Zr1 C3 53.14(4)
O1 Zr1 C2 147.47(4)
N1 Zr1 C2 84.80(4)
CNT1 Zr1 C2 27.64(3)
N2 Zr1 C2 103.74(4)
C35 Zr1 C2 104.18(5)
C4 Zr1 C2 53.30(5)
C5 Zr1 C2 53.34(5)
C1 Zr1 C2 31.90(5)
C3 Zr1 C2 31.76(4)
C19 O1 Zr1 147.57(8)
C11 N1 C13 125.58(12)
C11 N1 Zr1 93.71(8)
C13 N1 Zr1 138.20(9)
C11 N2 C16 121.23(11)
C11 N2 Zr1 91.67(8)
C16 N2 Zr1 140.78(9)
C2 C1 C5 108.20(12)
C2 C1 C6 124.74(15)
C5 C1 C6 126.90(16)
C2 C1 Zr1 75.50(8)
C5 C1 Zr1 72.44(8)
C6 C1 Zr1 121.62(10)
C3 C2 C1 108.43(12)
C3 C2 C7 125.47(15)
C1 C2 C7 125.87(14)
C3 C2 Zr1 73.46(8)
C1 C2 Zr1 72.60(7)
C7 C2 Zr1 124.18(10)
C2 C3 C4 107.65(13)
C2 C3 C8 124.57(16)
C4 C3 C8 127.40(16)
C2 C3 Zr1 74.78(8)
C4 C3 Zr1 71.58(8)
C8 C3 Zr1 124.81(10)
C5 C4 C3 108.01(13)
C5 C4 C9 125.43(19)
C3 C4 C9 126.49(18)
C5 C4 Zr1 73.68(8)
C3 C4 Zr1 75.91(8)
C9 C4 Zr1 118.83(11)
C1 C5 C4 107.70(13)
C1 C5 C10 126.75(17)
C4 C5 C10 125.36(17)
C1 C5 Zr1 75.09(8)
C4 C5 Zr1 73.54(8)
C10 C5 Zr1 121.13(10)
N2 C11 N1 112.25(11)
N2 C11 C12 122.94(12)
N1 C11 C12 124.64(13)
N1 C13 C14 113.07(13)
N1 C13 C15 114.73(12)
C14 C13 C15 111.03(13)
N2 C16 C18 109.85(11)
N2 C16 C17 110.75(12)
C18 C16 C17 110.44(13)
O1 C19 C26 108.79(10)
O1 C19 C20 110.00(10)
C26 C19 C20 111.21(10)
O1 C19 C32 107.45(10)
C26 C19 C32 110.90(10)
C20 C19 C32 108.43(10)
C25 C20 C21 117.55(13)
C25 C20 C19 121.62(12)
C21 C20 C19 120.52(11)
C22 C21 C20 121.44(14)
C23 C22 C21 120.20(15)
C22 C23 C24 119.34(14)
C23 C24 C25 120.35(14)
C24 C25 C20 121.11(14)
C31 C26 C27 118.06(13)
C31 C26 C19 122.60(12)
C27 C26 C19 119.33(11)
C28 C27 C26 120.82(14)
C29 C28 C27 120.39(16)
C30 C29 C28 119.51(15)
C29 C30 C31 120.45(15)
C26 C31 C30 120.75(14)
C33 C32 C19 113.81(11)
C34 C33 C35 125.48(14)
C34 C33 C32 118.84(13)
C35 C33 C32 115.68(12)
C33 C35 Zr1 110.63(9)

loop_
_geom_bond_atom_site_label_1
_geom_bond_atom_site_label_2
_geom_bond_distance
Zr1 O1 1.9566(9)
Zr1 N1 2.2383(11)
Zr1 CNT1 2.2474(7)
Zr1 N2 2.2860(11)
Zr1 C35 2.3454(13)
Zr1 C4 2.5173(14)
Zr1 C5 2.5190(13)
Zr1 C1 2.5532(13)
Zr1 C3 2.5734(13)
Zr1 C2 2.5903(13)
O1 C19 1.4195(14)
N1 C11 1.3385(17)
N1 C13 1.4700(17)
N2 C11 1.3359(17)
N2 C16 1.4740(16)
C1 C2 1.414(2)
C1 C5 1.418(2)
C1 C6 1.510(2)
C2 C3 1.413(2)
C2 C7 1.510(2)
C3 C4 1.426(2)
C3 C8 1.506(2)
C4 C5 1.421(2)
C4 C9 1.504(2)
C5 C10 1.506(2)
C11 C12 1.5122(19)
C13 C14 1.532(2)
C13 C15 1.533(2)
C16 C18 1.520(2)
C16 C17 1.535(2)
C19 C26 1.5350(18)
C19 C20 1.5393(18)
C19 C32 1.5586(17)
C20 C25 1.3977(18)
C20 C21 1.398(2)
C21 C22 1.391(2)
C22 C23 1.386(2)
C23 C24 1.387(2)
C24 C25 1.394(2)
C26 C31 1.3954(18)
C26 C27 1.395(2)
C27 C28 1.394(2)
C28 C29 1.384(2)
C29 C30 1.376(3)
C30 C31 1.398(2)
C32 C33 1.515(2)
C33 C34 1.336(2)
C33 C35 1.4925(19)

loop_
_geom_torsion_atom_site_label_1
_geom_torsion_atom_site_label_2
_geom_torsion_atom_site_label_3
_geom_torsion_atom_site_label_4
_geom_torsion
N1 Zr1 O1 C19 -64.54(16)
CNT1 Zr1 O1 C19 120.87(15)
N2 Zr1 O1 C19 -116.96(15)
C35 Zr1 O1 C19 14.92(15)
C4 Zr1 O1 C19 104.54(15)
C5 Zr1 O1 C19 137.49(15)
C1 Zr1 O1 C19 153.79(14)
C3 Zr1 O1 C19 88.06(16)
C2 Zr1 O1 C19 120.65(15)
O1 Zr1 N1 C11 -56.32(9)
CNT1 Zr1 N1 C11 118.61(7)
N2 Zr1 N1 C11 11.37(7)
C35 Zr1 N1 C11 -134.46(8)
C4 Zr1 N1 C11 139.28(8)
C5 Zr1 N1 C11 93.55(9)
C1 Zr1 N1 C11 92.48(8)
C3 Zr1 N1 C11 146.67(8)
C2 Zr1 N1 C11 120.88(8)
O1 Zr1 N1 C13 104.98(13)
CNT1 Zr1 N1 C13 -80.09(13)
N2 Zr1 N1 C13 172.67(15)
C35 Zr1 N1 C13 26.84(13)
C4 Zr1 N1 C13 -59.41(15)
C5 Zr1 N1 C13 -105.15(14)
C1 Zr1 N1 C13 -106.21(13)
C3 Zr1 N1 C13 -52.02(14)
C2 Zr1 N1 C13 -77.82(13)
O1 Zr1 N2 C11 121.41(7)
N1 Zr1 N2 C11 -11.37(7)
CNT1 Zr1 N2 C11 -113.08(7)
C35 Zr1 N2 C11 37.53(10)
C4 Zr1 N2 C11 -136.35(8)
C5 Zr1 N2 C11 -141.66(8)
C1 Zr1 N2 C11 -114.12(8)
C3 Zr1 N2 C11 -88.43(9)
C2 Zr1 N2 C11 -86.46(8)
O1 Zr1 N2 C16 -27.47(14)
N1 Zr1 N2 C16 -160.24(15)
CNT1 Zr1 N2 C16 98.04(13)
C35 Zr1 N2 C16 -111.35(14)
C4 Zr1 N2 C16 74.78(15)
C5 Zr1 N2 C16 69.46(14)
C1 Zr1 N2 C16 97.01(14)
C3 Zr1 N2 C16 122.70(13)
C2 Zr1 N2 C16 124.67(13)
O1 Zr1 C1 C2 -146.19(7)
N1 Zr1 C1 C2 63.68(8)
CNT1 Zr1 C1 C2 -56.60(7)
N2 Zr1 C1 C2 121.42(8)
C35 Zr1 C1 C2 -29.65(11)
C4 Zr1 C1 C2 -77.03(9)
C5 Zr1 C1 C2 -114.85(12)
C3 Zr1 C1 C2 -36.25(8)
O1 Zr1 C1 C5 -31.34(10)
N1 Zr1 C1 C5 178.53(9)
CNT1 Zr1 C1 C5 58.25(8)
N2 Zr1 C1 C5 -123.73(9)
C35 Zr1 C1 C5 85.20(11)
C4 Zr1 C1 C5 37.82(9)
C3 Zr1 C1 C5 78.61(9)
C2 Zr1 C1 C5 114.85(12)
O1 Zr1 C1 C6 91.66(15)
N1 Zr1 C1 C6 -58.47(15)
CNT1 Zr1 C1 C6 -178.74(18)
N2 Zr1 C1 C6 -0.72(15)
C35 Zr1 C1 C6 -151.80(14)
C4 Zr1 C1 C6 160.83(17)
C5 Zr1 C1 C6 123.00(18)
C3 Zr1 C1 C6 -158.39(17)
C2 Zr1 C1 C6 -122.14(18)
C5 C1 C2 C3 -0.37(15)
C6 C1 C2 C3 -176.11(14)
Zr1 C1 C2 C3 65.23(9)
C5 C1 C2 C7 174.40(14)
C6 C1 C2 C7 -1.3(2)
Zr1 C1 C2 C7 -120.00(14)
C5 C1 C2 Zr1 -65.60(9)
C6 C1 C2 Zr1 118.66(14)
O1 Zr1 C2 C3 -57.57(12)
N1 Zr1 C2 C3 126.55(9)
CNT1 Zr1 C2 C3 -57.98(8)
N2 Zr1 C2 C3 -177.38(8)
C35 Zr1 C2 C3 42.11(10)
C4 Zr1 C2 C3 -37.43(9)
C5 Zr1 C2 C3 -78.63(10)
C1 Zr1 C2 C3 -116.02(12)
O1 Zr1 C2 C1 58.45(11)
N1 Zr1 C2 C1 -117.43(8)
CNT1 Zr1 C2 C1 58.04(8)
N2 Zr1 C2 C1 -61.36(8)
C35 Zr1 C2 C1 158.13(8)
C4 Zr1 C2 C1 78.59(9)
C5 Zr1 C2 C1 37.39(8)
C3 Zr1 C2 C1 116.02(12)
O1 Zr1 C2 C7 -179.58(12)
N1 Zr1 C2 C7 4.54(14)
CNT1 Zr1 C2 C7 -179.99(18)
N2 Zr1 C2 C7 60.62(14)
C35 Zr1 C2 C7 -79.90(14)
C4 Zr1 C2 C7 -159.44(16)
C5 Zr1 C2 C7 159.36(16)
C1 Zr1 C2 C7 121.97(17)
C3 Zr1 C2 C7 -122.01(18)
C1 C2 C3 C4 -0.16(15)
C7 C2 C3 C4 -174.96(14)
Zr1 C2 C3 C4 64.52(9)
C1 C2 C3 C8 173.25(14)
C7 C2 C3 C8 -1.5(2)
Zr1 C2 C3 C8 -122.07(15)
C1 C2 C3 Zr1 -64.68(9)
C7 C2 C3 Zr1 120.53(14)
O1 Zr1 C3 C2 146.63(8)
N1 Zr1 C3 C2 -55.40(9)
CNT1 Zr1 C3 C2 56.82(8)
N2 Zr1 C3 C2 3.64(12)
C35 Zr1 C3 C2 -138.72(9)
C4 Zr1 C3 C2 114.95(12)
C5 Zr1 C3 C2 77.12(9)
C1 Zr1 C3 C2 36.40(8)
O1 Zr1 C3 C4 31.67(10)
N1 Zr1 C3 C4 -170.35(8)
CNT1 Zr1 C3 C4 -58.13(8)
N2 Zr1 C3 C4 -111.32(9)
C35 Zr1 C3 C4 106.33(9)
C5 Zr1 C3 C4 -37.83(9)
C1 Zr1 C3 C4 -78.55(9)
C2 Zr1 C3 C4 -114.95(12)
O1 Zr1 C3 C8 -91.57(16)
N1 Zr1 C3 C8 66.41(16)
CNT1 Zr1 C3 C8 178.63(19)
N2 Zr1 C3 C8 125.44(15)
C35 Zr1 C3 C8 -16.91(16)
C4 Zr1 C3 C8 -123.24(19)
C5 Zr1 C3 C8 -161.07(18)
C1 Zr1 C3 C8 158.21(18)
C2 Zr1 C3 C8 121.8(2)
C2 C3 C4 C5 0.63(15)
C8 C3 C4 C5 -172.54(14)
Zr1 C3 C4 C5 67.28(10)
C2 C3 C4 C9 177.72(15)
C8 C3 C4 C9 4.5(2)
Zr1 C3 C4 C9 -115.63(16)
C2 C3 C4 Zr1 -66.65(9)
C8 C3 C4 Zr1 120.18(15)
O1 Zr1 C4 C5 91.87(9)
N1 Zr1 C4 C5 -100.49(10)
CNT1 Zr1 C4 C5 -57.54(8)
N2 Zr1 C4 C5 -9.50(12)
C35 Zr1 C4 C5 175.04(9)
C1 Zr1 C4 C5 -37.45(8)
C3 Zr1 C4 C5 -113.93(12)
C2 Zr1 C4 C5 -77.40(9)
O1 Zr1 C4 C3 -154.19(8)
N1 Zr1 C4 C3 13.44(12)
CNT1 Zr1 C4 C3 56.40(8)
N2 Zr1 C4 C3 104.43(10)
C35 Zr1 C4 C3 -71.02(9)
C5 Zr1 C4 C3 113.93(12)
C1 Zr1 C4 C3 76.48(9)
C2 Zr1 C4 C3 36.53(8)
O1 Zr1 C4 C9 -30.02(18)
N1 Zr1 C4 C9 137.62(17)
CNT1 Zr1 C4 C9 -179.4(2)
N2 Zr1 C4 C9 -131.39(17)
C35 Zr1 C4 C9 53.15(18)
C5 Zr1 C4 C9 -121.9(2)
C1 Zr1 C4 C9 -159.3(2)
C3 Zr1 C4 C9 124.2(2)
C2 Zr1 C4 C9 160.7(2)
C2 C1 C5 C4 0.76(15)
C6 C1 C5 C4 176.38(14)
Zr1 C1 C5 C4 -66.88(9)
C2 C1 C5 C10 -174.40(14)
C6 C1 C5 C10 1.2(2)
Zr1 C1 C5 C10 117.97(15)
C2 C1 C5 Zr1 67.64(9)
C6 C1 C5 Zr1 -116.74(14)
C3 C4 C5 C1 -0.85(15)
C9 C4 C5 C1 -177.98(15)
Zr1 C4 C5 C1 67.92(9)
C3 C4 C5 C10 174.39(14)
C9 C4 C5 C10 -2.7(2)
Zr1 C4 C5 C10 -116.84(15)
C3 C4 C5 Zr1 -68.78(10)
C9 C4 C5 Zr1 114.09(16)
O1 Zr1 C5 C1 154.49(8)
N1 Zr1 C5 C1 -1.95(11)
CNT1 Zr1 C5 C1 -56.63(8)
N2 Zr1 C5 C1 59.38(9)
C35 Zr1 C5 C1 -119.90(9)
C4 Zr1 C5 C1 -114.00(13)
C3 Zr1 C5 C1 -76.48(9)
C2 Zr1 C5 C1 -36.70(8)
O1 Zr1 C5 C4 -91.51(9)
N1 Zr1 C5 C4 112.04(9)
CNT1 Zr1 C5 C4 57.37(8)
N2 Zr1 C5 C4 173.37(8)
C35 Zr1 C5 C4 -5.91(11)
C1 Zr1 C5 C4 114.00(13)
C3 Zr1 C5 C4 37.52(9)
C2 Zr1 C5 C4 77.29(9)
O1 Zr1 C5 C10 30.27(16)
N1 Zr1 C5 C10 -126.18(15)
CNT1 Zr1 C5 C10 179.1(2)
N2 Zr1 C5 C10 -64.85(16)
C35 Zr1 C5 C10 115.87(16)
C4 Zr1 C5 C10 121.78(19)
C1 Zr1 C5 C10 -124.2(2)
C3 Zr1 C5 C10 159.30(18)
C2 Zr1 C5 C10 -160.93(18)
C16 N2 C11 N1 175.26(11)
Zr1 N2 C11 N1 17.73(11)
C16 N2 C11 C12 -0.21(19)
Zr1 N2 C11 C12 -157.73(12)
C13 N1 C11 N2 177.07(12)
Zr1 N1 C11 N2 -18.15(11)
C13 N1 C11 C12 -7.6(2)
Zr1 N1 C11 C12 157.22(12)
C11 N1 C13 C14 -66.44(18)
Zr1 N1 C13 C14 136.71(13)
C11 N1 C13 C15 62.28(19)
Zr1 N1 C13 C15 -94.56(17)
C11 N2 C16 C18 -155.72(12)
Zr1 N2 C16 C18 -12.89(19)
C11 N2 C16 C17 82.03(16)
Zr1 N2 C16 C17 -135.15(13)
Zr1 O1 C19 C26 -144.49(12)
Zr1 O1 C19 C20 93.48(15)
Zr1 O1 C19 C32 -24.4(2)
O1 C19 C20 C25 156.37(12)
C26 C19 C20 C25 35.78(16)
C32 C19 C20 C25 -86.40(14)
O1 C19 C20 C21 -30.18(16)
C26 C19 C20 C21 -150.77(12)
C32 C19 C20 C21 87.05(14)
C25 C20 C21 C22 0.8(2)
C19 C20 C21 C22 -172.92(13)
C20 C21 C22 C23 -0.4(2)
C21 C22 C23 C24 -0.1(2)
C22 C23 C24 C25 0.2(2)
C23 C24 C25 C20 0.3(2)
C21 C20 C25 C24 -0.7(2)
C19 C20 C25 C24 172.92(13)
O1 C19 C26 C31 147.04(12)
C20 C19 C26 C31 -91.66(14)
C32 C19 C26 C31 29.08(16)
O1 C19 C26 C27 -33.54(16)
C20 C19 C26 C27 87.76(14)
C32 C19 C26 C27 -151.50(12)
C31 C26 C27 C28 -0.8(2)
C19 C26 C27 C28 179.73(14)
C26 C27 C28 C29 1.2(3)
C27 C28 C29 C30 -0.5(3)
C28 C29 C30 C31 -0.6(3)
C27 C26 C31 C30 -0.3(2)
C19 C26 C31 C30 179.16(13)
C29 C30 C31 C26 1.0(2)
O1 C19 C32 C33 46.50(15)
C26 C19 C32 C33 165.27(11)
C20 C19 C32 C33 -72.35(14)
C19 C32 C33 C34 101.99(15)
C19 C32 C33 C35 -78.22(15)
C34 C33 C35 Zr1 -115.34(15)
C32 C33 C35 Zr1 64.88(13)
O1 Zr1 C35 C33 -28.31(10)
N1 Zr1 C35 C33 100.37(10)
CNT1 Zr1 C35 C33 -147.47(9)
N2 Zr1 C35 C33 60.14(12)
C4 Zr1 C35 C33 -123.99(11)
C5 Zr1 C35 C33 -120.80(10)
C1 Zr1 C35 C33 -160.40(9)
C3 Zr1 C35 C33 -155.05(11)
C2 Zr1 C35 C33 -176.04(10)
